data_2023353
loop_
_publ_author_name
'Groneck, Erin N.'
'Peek, Nathan'
'Lynch, Will E.'
'Padgett, Clifford W.'

_publ_section_title
;
 Crystal structures of zinc(II) coordination complexes with isoquinoline
 N-oxide
;
_journal_coeditor_code HB8119
_journal_issue 2
_journal_name_full 'Acta Crystallographica Section E Crystallographic Communications'
_journal_paper_doi 10.1107/S2056989025000180
_journal_volume 81
_journal_year 2025
_chemical_formula_iupac '[Zn I2 (C9 H7 N1 O1)2]'
_chemical_formula_moiety 'C18 H14 I2 N2 O2 Zn'
_chemical_formula_sum 'C18 H14 I2 N2 O2 Zn'
_chemical_formula_weight 609.48
_chemical_name_systematic
;
Diiodidobis(isoquinoline <i>N</i>-oxide-\k<i>O</i>)zinc(II)
;
_space_group_crystal_system triclinic
_space_group_IT_number 2
_space_group_name_Hall '-P 1'
_space_group_name_H-M_alt 'P -1'
_atom_sites_solution_hydrogens geom
_atom_sites_solution_primary dual
_audit_creation_method
;
Olex2 1.5
(compiled 2024.02.16 svn.r378c4104 for OlexSys, GUI svn.r6928)
;
_cell_angle_alpha 93.205(4)
_cell_angle_beta 99.873(4)
_cell_angle_gamma 104.852(4)
_cell_formula_units_Z 2
_cell_length_a 7.7325(3)
_cell_length_b 8.9596(4)
_cell_length_c 14.8297(9)
_cell_measurement_reflns_used 6528
_cell_measurement_temperature 170
_cell_measurement_theta_max 33.1620
_cell_measurement_theta_min 2.2970
_cell_volume 972.98(9)
_computing_cell_refinement
;
CrysAlisPro 1.171.39.46b (Rigaku OD, 2018)
;
_computing_data_collection
;
CrysAlisPro 1.171.39.46b (Rigaku OD, 2018)
;
_computing_data_reduction
;
CrysAlisPro 1.171.39.46b (Rigaku OD, 2018)
;
_computing_molecular_graphics
;
Olex2 1.5 (Dolomanov <i>et al.</i>,  2009)
;
_computing_publication_material
;
Olex2 1.5 (Dolomanov <i>et al.</i>,  2009)
;
_computing_structure_refinement
;
SHELXL 2018/3 (Sheldrick, 2015b)
;
_computing_structure_solution
;
<i>SHELXT</i> (Sheldrick, 2015a)
;
_diffrn_ambient_temperature 170
_diffrn_detector 'CCD plate'
_diffrn_measured_fraction_theta_full 0.999
_diffrn_measured_fraction_theta_max 0.999
_diffrn_measurement_device 'abstract diffractometer'
_diffrn_measurement_device_type 'XtaLAB Mini'
_diffrn_measurement_method '\w scans'
_diffrn_radiation_monochromator graphite
_diffrn_radiation_probe x-ray
_diffrn_radiation_type 'Mo K\a'
_diffrn_radiation_wavelength 0.71073
_diffrn_reflns_av_R_equivalents 0.0163
_diffrn_reflns_av_unetI/netI 0.0198
_diffrn_reflns_limit_h_max 9
_diffrn_reflns_limit_h_min -9
_diffrn_reflns_limit_k_max 10
_diffrn_reflns_limit_k_min -10
_diffrn_reflns_limit_l_max 17
_diffrn_reflns_limit_l_min -17
_diffrn_reflns_number 8495
_diffrn_reflns_theta_full 25.242
_diffrn_reflns_theta_max 25.349
_diffrn_reflns_theta_min 2.365
_diffrn_source 'fine-focus sealed X-ray tube'
_exptl_absorpt_coefficient_mu 4.448
_exptl_absorpt_correction_T_max 1.00000
_exptl_absorpt_correction_T_min 0.53488
_exptl_absorpt_correction_type multi-scan
_exptl_absorpt_process_details
;
(CrysAlisPro; Rigaku OD, 2019)
;
_exptl_crystal_colour 'clear colourless'
_exptl_crystal_density_diffrn 2.080
_exptl_crystal_description irregular
_exptl_crystal_F_000 576
_exptl_crystal_size_max 0.32
_exptl_crystal_size_mid 0.13
_exptl_crystal_size_min 0.06
_refine_diff_density_max 0.591
_refine_diff_density_min -0.389
_refine_ls_extinction_method none
_refine_ls_goodness_of_fit_ref 1.032
_refine_ls_hydrogen_treatment constr
_refine_ls_matrix_type full
_refine_ls_number_parameters 226
_refine_ls_number_reflns 3563
_refine_ls_number_restraints 0
_refine_ls_restrained_S_all 1.032
_refine_ls_R_factor_all 0.0248
_refine_ls_R_factor_gt 0.0201
_refine_ls_shift/su_max 0.001
_refine_ls_shift/su_mean 0.000
_refine_ls_structure_factor_coef Fsqd
_refine_ls_weighting_details 'w=1/[\s^2^(Fo^2^)+(0.0249P)^2^+0.3875P] where P=(Fo^2^+2Fc^2^)/3'
_refine_ls_weighting_scheme calc
_refine_ls_wR_factor_gt 0.0463
_refine_ls_wR_factor_ref 0.0481
_reflns_number_gt 3152
_reflns_number_total 3563
_reflns_threshold_expression 'I > 2\s(I)'
_cod_data_source_file hb8119.cif
_cod_data_source_block III
_cod_database_code 2023353
_shelx_space_group_comment
;
The symmetry employed for this shelxl refinement is uniquely defined
by the following loop, which should always be used as a source of
symmetry information in preference to the above space-group names.
They are only intended as comments.
;
_shelx_estimated_absorpt_t_min 0.330
_shelx_estimated_absorpt_t_max 0.776

loop_
_space_group_symop_operation_xyz
'x, y, z'
'-x, -y, -z'

loop_
_atom_site_type_symbol
_atom_site_label
_atom_site_fract_x
_atom_site_fract_y
_atom_site_fract_z
_atom_site_U_iso_or_equiv
_atom_site_adp_type
_atom_site_calc_flag
_atom_site_occupancy
_atom_site_disorder_assembly
_atom_site_disorder_group
I I2 1.04627(3) 0.42553(2) 0.19043(2) 0.03413(7) Uani d 1 . .
I I1 0.93556(3) 0.87866(2) 0.26504(2) 0.03405(7) Uani d 1 . .
Zn Zn1 0.84695(4) 0.58158(4) 0.24874(2) 0.02607(9) Uani d 1 . .
O O1 0.5914(3) 0.5206(2) 0.17439(15) 0.0331(5) Uani d 1 . .
O O2 0.8155(3) 0.5066(2) 0.37215(14) 0.0324(5) Uani d 1 . .
N N1 0.5043(3) 0.3742(3) 0.13534(16) 0.0242(5) Uani d 1 . .
N N2 0.7414(3) 0.5881(3) 0.42719(16) 0.0261(5) Uani d 1 . .
C C2 0.4420(3) 0.0990(3) 0.12990(19) 0.0242(6) Uani d 1 . .
C C1 0.5366(4) 0.2500(3) 0.17229(19) 0.0252(6) Uani d 1 . .
H H1 0.623861 0.262763 0.227653 0.030 Uiso calc 1 . .
C C7 0.3108(4) 0.0815(3) 0.04758(19) 0.0251(6) Uani d 1 . .
C C9 0.3765(4) 0.3613(3) 0.05564(19) 0.0269(6) Uani d 1 . .
H H9 0.354796 0.452253 0.031520 0.032 Uiso calc 1 . .
C C11 0.5072(4) 0.7042(3) 0.45488(19) 0.0240(6) Uani d 1 . .
C C16 0.6055(4) 0.7592(3) 0.54600(19) 0.0251(6) Uani d 1 . .
C C8 0.2815(4) 0.2191(3) 0.01155(19) 0.0280(6) Uani d 1 . .
H H8 0.195178 0.211549 -0.043598 0.034 Uiso calc 1 . .
C C18 0.8379(4) 0.6377(3) 0.5163(2) 0.0276(6) Uani d 1 . .
H H18 0.949142 0.612186 0.536568 0.033 Uiso calc 1 . .
C C17 0.7732(4) 0.7228(3) 0.5744(2) 0.0280(6) Uani d 1 . .
H H17 0.841205 0.758417 0.634815 0.034 Uiso calc 1 . .
C C15 0.5324(4) 0.8477(3) 0.6039(2) 0.0296(6) Uani d 1 . .
H H15 0.597063 0.886817 0.664503 0.036 Uiso calc 1 . .
C C3 0.4758(4) -0.0347(3) 0.1682(2) 0.0303(6) Uani d 1 . .
H H3 0.564660 -0.023736 0.222759 0.036 Uiso calc 1 . .
C C12 0.3390(4) 0.7373(3) 0.4237(2) 0.0303(7) Uani d 1 . .
H H12 0.273178 0.700892 0.362968 0.036 Uiso calc 1 . .
C C6 0.2151(4) -0.0703(3) 0.0054(2) 0.0325(7) Uani d 1 . .
H H6 0.127647 -0.084025 -0.049963 0.039 Uiso calc 1 . .
C C10 0.5825(4) 0.6174(3) 0.3969(2) 0.0277(6) Uani d 1 . .
H H10 0.518886 0.579961 0.335836 0.033 Uiso calc 1 . .
C C14 0.3678(4) 0.8771(3) 0.5723(2) 0.0327(7) Uani d 1 . .
H H14 0.318301 0.935043 0.611757 0.039 Uiso calc 1 . .
C C5 0.2493(4) -0.1964(4) 0.0450(2) 0.0353(7) Uani d 1 . .
H H5 0.183619 -0.297723 0.017024 0.042 Uiso calc 1 . .
C C4 0.3804(4) -0.1793(3) 0.1265(2) 0.0345(7) Uani d 1 . .
H H4 0.402405 -0.268730 0.152616 0.041 Uiso calc 1 . .
C C13 0.2717(4) 0.8220(3) 0.4818(2) 0.0322(7) Uani d 1 . .
H H13 0.158657 0.844158 0.460923 0.039 Uiso calc 1 . .

loop_
_atom_site_aniso_label
_atom_site_aniso_U_11
_atom_site_aniso_U_22
_atom_site_aniso_U_33
_atom_site_aniso_U_12
_atom_site_aniso_U_13
_atom_site_aniso_U_23
I2 0.03348(11) 0.03541(12) 0.03325(12) 0.00911(9) 0.00922(9) -0.00629(8)
I1 0.03325(11) 0.02439(11) 0.03826(12) 0.00528(8) -0.00469(9) -0.00142(8)
Zn1 0.02493(17) 0.02467(17) 0.02604(18) 0.00437(13) 0.00288(14) -0.00172(13)
O1 0.0277(10) 0.0225(10) 0.0411(13) 0.0019(8) -0.0047(9) -0.0058(9)
O2 0.0413(12) 0.0327(11) 0.0313(11) 0.0188(9) 0.0145(10) 0.0053(9)
N1 0.0209(11) 0.0216(12) 0.0275(13) 0.0023(9) 0.0039(10) -0.0003(10)
N2 0.0294(13) 0.0226(12) 0.0280(13) 0.0066(10) 0.0096(11) 0.0057(10)
C2 0.0200(13) 0.0278(15) 0.0253(15) 0.0062(11) 0.0068(11) 0.0003(12)
C1 0.0215(13) 0.0285(15) 0.0231(14) 0.0045(11) 0.0013(12) 0.0026(12)
C7 0.0227(13) 0.0289(15) 0.0223(14) 0.0047(11) 0.0050(12) -0.0023(11)
C9 0.0246(14) 0.0315(16) 0.0254(15) 0.0085(12) 0.0045(12) 0.0067(12)
C11 0.0243(14) 0.0213(14) 0.0244(15) 0.0024(11) 0.0044(12) 0.0038(11)
C16 0.0230(14) 0.0213(14) 0.0287(15) 0.0006(11) 0.0063(12) 0.0046(11)
C8 0.0240(14) 0.0362(17) 0.0208(14) 0.0053(12) 0.0010(12) 0.0020(12)
C18 0.0243(14) 0.0282(15) 0.0296(16) 0.0056(12) 0.0040(12) 0.0068(12)
C17 0.0257(14) 0.0281(16) 0.0241(15) 0.0007(12) -0.0020(12) 0.0018(12)
C15 0.0324(16) 0.0294(16) 0.0242(15) 0.0018(12) 0.0084(13) 0.0016(12)
C3 0.0298(15) 0.0335(17) 0.0282(16) 0.0098(13) 0.0045(13) 0.0041(13)
C12 0.0261(15) 0.0293(16) 0.0303(16) 0.0023(12) -0.0006(13) 0.0028(12)
C6 0.0303(16) 0.0330(17) 0.0294(16) 0.0031(13) 0.0035(13) -0.0050(13)
C10 0.0279(15) 0.0270(15) 0.0262(15) 0.0050(12) 0.0030(12) 0.0040(12)
C14 0.0330(16) 0.0327(17) 0.0355(17) 0.0084(13) 0.0155(14) 0.0033(13)
C5 0.0357(17) 0.0278(16) 0.0368(18) 0.0015(13) 0.0055(14) -0.0061(13)
C4 0.0390(17) 0.0294(17) 0.0379(18) 0.0112(13) 0.0114(15) 0.0055(13)
C13 0.0241(15) 0.0352(17) 0.0383(18) 0.0075(13) 0.0081(13) 0.0087(13)

loop_
_atom_type_symbol
_atom_type_description
_atom_type_scat_dispersion_real
_atom_type_scat_dispersion_imag
_atom_type_scat_source
C C 0.0033 0.0016 'International Tables Vol C Tables 4.2.6.8 and 6.1.1.4'
H H 0.0000 0.0000 'International Tables Vol C Tables 4.2.6.8 and 6.1.1.4'
I I -0.4742 1.8119 'International Tables Vol C Tables 4.2.6.8 and 6.1.1.4'
N N 0.0061 0.0033 'International Tables Vol C Tables 4.2.6.8 and 6.1.1.4'
O O 0.0106 0.0060 'International Tables Vol C Tables 4.2.6.8 and 6.1.1.4'
Zn Zn 0.2839 1.4301 'International Tables Vol C Tables 4.2.6.8 and 6.1.1.4'

loop_
_geom_angle_atom_site_label_1
_geom_angle_atom_site_label_2
_geom_angle_atom_site_label_3
_geom_angle_site_symmetry_1
_geom_angle_site_symmetry_3
_geom_angle
_geom_angle_publ_flag
I2 Zn1 I1 . . 122.378(14) ?
O1 Zn1 I2 . . 112.15(6) ?
O1 Zn1 I1 . . 104.01(6) ?
O1 Zn1 O2 . . 103.62(9) ?
O2 Zn1 I2 . . 104.06(6) ?
O2 Zn1 I1 . . 109.19(6) ?
N1 O1 Zn1 . . 123.46(16) ?
N2 O2 Zn1 . . 117.46(15) ?
O1 N1 C9 . . 116.1(2) ?
C1 N1 O1 . . 122.2(2) ?
C1 N1 C9 . . 121.7(2) ?
O2 N2 C18 . . 117.0(2) ?
C10 N2 O2 . . 121.1(2) ?
C10 N2 C18 . . 121.9(2) ?
C1 C2 C7 . . 119.2(3) ?
C1 C2 C3 . . 121.2(3) ?
C3 C2 C7 . . 119.6(3) ?
N1 C1 C2 . . 120.5(3) ?
N1 C1 H1 . . 119.7 ?
C2 C1 H1 . . 119.7 ?
C2 C7 C8 . . 117.7(2) ?
C2 C7 C6 . . 119.1(3) ?
C6 C7 C8 . . 123.2(3) ?
N1 C9 H9 . . 119.8 ?
C8 C9 N1 . . 120.5(3) ?
C8 C9 H9 . . 119.8 ?
C12 C11 C16 . . 120.0(3) ?
C12 C11 C10 . . 121.4(3) ?
C10 C11 C16 . . 118.6(3) ?
C17 C16 C11 . . 118.1(3) ?
C15 C16 C11 . . 118.9(3) ?
C15 C16 C17 . . 123.1(3) ?
C7 C8 H8 . . 119.8 ?
C9 C8 C7 . . 120.4(3) ?
C9 C8 H8 . . 119.8 ?
N2 C18 H18 . . 120.0 ?
C17 C18 N2 . . 119.9(3) ?
C17 C18 H18 . . 120.0 ?
C16 C17 H17 . . 119.6 ?
C18 C17 C16 . . 120.9(3) ?
C18 C17 H17 . . 119.6 ?
C16 C15 H15 . . 120.0 ?
C14 C15 C16 . . 120.0(3) ?
C14 C15 H15 . . 120.0 ?
C2 C3 H3 . . 120.0 ?
C4 C3 C2 . . 120.0(3) ?
C4 C3 H3 . . 120.0 ?
C11 C12 H12 . . 120.2 ?
C13 C12 C11 . . 119.5(3) ?
C13 C12 H12 . . 120.2 ?
C7 C6 H6 . . 120.2 ?
C5 C6 C7 . . 119.7(3) ?
C5 C6 H6 . . 120.2 ?
N2 C10 C11 . . 120.6(3) ?
N2 C10 H10 . . 119.7 ?
C11 C10 H10 . . 119.7 ?
C15 C14 H14 . . 119.7 ?
C15 C14 C13 . . 120.6(3) ?
C13 C14 H14 . . 119.7 ?
C6 C5 H5 . . 119.3 ?
C6 C5 C4 . . 121.3(3) ?
C4 C5 H5 . . 119.3 ?
C3 C4 C5 . . 120.3(3) ?
C3 C4 H4 . . 119.8 ?
C5 C4 H4 . . 119.8 ?
C12 C13 C14 . . 121.0(3) ?
C12 C13 H13 . . 119.5 ?
C14 C13 H13 . . 119.5 ?

loop_
_geom_bond_atom_site_label_1
_geom_bond_atom_site_label_2
_geom_bond_site_symmetry_2
_geom_bond_distance
_geom_bond_publ_flag
I2 Zn1 . 2.5504(4) ?
I1 Zn1 . 2.5591(4) ?
Zn1 O1 . 2.0130(19) ?
Zn1 O2 . 2.016(2) ?
O1 N1 . 1.356(3) ?
O2 N2 . 1.355(3) ?
N1 C1 . 1.328(3) ?
N1 C9 . 1.383(4) ?
N2 C18 . 1.388(4) ?
N2 C10 . 1.331(4) ?
C2 C1 . 1.415(4) ?
C2 C7 . 1.420(4) ?
C2 C3 . 1.418(4) ?
C1 H1 . 0.9500 ?
C7 C8 . 1.426(4) ?
C7 C6 . 1.421(4) ?
C9 H9 . 0.9500 ?
C9 C8 . 1.361(4) ?
C11 C16 . 1.424(4) ?
C11 C12 . 1.414(4) ?
C11 C10 . 1.418(4) ?
C16 C17 . 1.418(4) ?
C16 C15 . 1.416(4) ?
C8 H8 . 0.9500 ?
C18 H18 . 0.9500 ?
C18 C17 . 1.358(4) ?
C17 H17 . 0.9500 ?
C15 H15 . 0.9500 ?
C15 C14 . 1.374(4) ?
C3 H3 . 0.9500 ?
C3 C4 . 1.367(4) ?
C12 H12 . 0.9500 ?
C12 C13 . 1.368(4) ?
C6 H6 . 0.9500 ?
C6 C5 . 1.366(4) ?
C10 H10 . 0.9500 ?
C14 H14 . 0.9500 ?
C14 C13 . 1.412(4) ?
C5 H5 . 0.9500 ?
C5 C4 . 1.412(4) ?
C4 H4 . 0.9500 ?
C13 H13 . 0.9500 ?

loop_
_geom_torsion_atom_site_label_1
_geom_torsion_atom_site_label_2
_geom_torsion_atom_site_label_3
_geom_torsion_atom_site_label_4
_geom_torsion_site_symmetry_1
_geom_torsion_site_symmetry_2
_geom_torsion_site_symmetry_3
_geom_torsion_site_symmetry_4
_geom_torsion
_geom_torsion_publ_flag
Zn1 O1 N1 C1 . . . . 30.8(3) ?
Zn1 O1 N1 C9 . . . . -150.61(19) ?
Zn1 O2 N2 C18 . . . . -127.1(2) ?
Zn1 O2 N2 C10 . . . . 53.5(3) ?
O1 N1 C1 C2 . . . . 179.5(2) ?
O1 N1 C9 C8 . . . . -179.8(2) ?
O2 N2 C18 C17 . . . . 178.6(2) ?
O2 N2 C10 C11 . . . . -179.4(2) ?
N1 C9 C8 C7 . . . . 0.8(4) ?
N2 C18 C17 C16 . . . . 1.4(4) ?
C2 C7 C8 C9 . . . . -0.3(4) ?
C2 C7 C6 C5 . . . . 0.6(4) ?
C2 C3 C4 C5 . . . . 0.6(4) ?
C1 N1 C9 C8 . . . . -1.2(4) ?
C1 C2 C7 C8 . . . . 0.2(4) ?
C1 C2 C7 C6 . . . . -179.6(2) ?
C1 C2 C3 C4 . . . . 179.0(3) ?
C7 C2 C1 N1 . . . . -0.5(4) ?
C7 C2 C3 C4 . . . . -0.9(4) ?
C7 C6 C5 C4 . . . . -0.9(5) ?
C9 N1 C1 C2 . . . . 1.0(4) ?
C11 C16 C17 C18 . . . . -0.1(4) ?
C11 C16 C15 C14 . . . . 1.0(4) ?
C11 C12 C13 C14 . . . . 0.1(4) ?
C16 C11 C12 C13 . . . . -0.1(4) ?
C16 C11 C10 N2 . . . . 0.1(4) ?
C16 C15 C14 C13 . . . . -1.1(4) ?
C8 C7 C6 C5 . . . . -179.1(3) ?
C18 N2 C10 C11 . . . . 1.2(4) ?
C17 C16 C15 C14 . . . . -179.2(3) ?
C15 C16 C17 C18 . . . . -179.9(3) ?
C15 C14 C13 C12 . . . . 0.5(4) ?
C3 C2 C1 N1 . . . . 179.6(2) ?
C3 C2 C7 C8 . . . . -179.9(2) ?
C3 C2 C7 C6 . . . . 0.3(4) ?
C12 C11 C16 C17 . . . . 179.8(2) ?
C12 C11 C16 C15 . . . . -0.4(4) ?
C12 C11 C10 N2 . . . . 179.7(2) ?
C6 C7 C8 C9 . . . . 179.4(3) ?
C6 C5 C4 C3 . . . . 0.4(5) ?
C10 N2 C18 C17 . . . . -2.0(4) ?
C10 C11 C16 C17 . . . . -0.7(4) ?
C10 C11 C16 C15 . . . . 179.1(2) ?
C10 C11 C12 C13 . . . . -179.7(3) ?
